data_4503291
loop_
_publ_author_name
'Th\'etiot, Franck'
'Duhayon, Carine'
'Venkatakrishnan, Thengarai S.'
'Sutter, Jean-Pascal'

_publ_section_title
;
 Modular Assembling of [Zr(C2O4)4]4&#x2212;and [DabcoH2]2+Units in
 Supramolecular Hybrid Architectures Including an Open Framework with
 Reversible Sorption Properties (Dabco = 1,4-Diazabicyclo[2. 2. 2]octane)
;
_journal_issue 6
_journal_name_full 'Crystal Growth &amp; Design'
_journal_page_first 1870
_journal_paper_doi 10.1021/cg700971n
_journal_volume 8
_journal_year 2008
_chemical_formula_moiety 'C8 O16 Zr, 2(C6 H14 N2), 3(H2 O)'
_chemical_formula_sum 'C20 H34 N4 O19 Zr'
_chemical_formula_weight 725.73
_space_group_IT_number 14
_symmetry_cell_setting monoclinic
_symmetry_space_group_name_Hall '-P 2ybc'
_symmetry_space_group_name_H-M 'P 1 21/c 1'
_atom_sites_solution_hydrogens geom
_atom_sites_solution_primary direct
_audit_creation_date 08-02-19
_audit_creation_method CRYSTALS_ver_12.84
_cell_angle_alpha 90
_cell_angle_beta 103.156(5)
_cell_angle_gamma 90
_cell_formula_units_Z 4
_cell_length_a 9.9952(4)
_cell_length_b 13.6353(7)
_cell_length_c 20.1922(10)
_cell_measurement_reflns_used 5231
_cell_measurement_temperature 105
_cell_measurement_theta_max 29
_cell_measurement_theta_min 3
_cell_volume 2679.7(2)
_computing_cell_refinement 'CrysAlis RED, (Oxford Diffraction, 2002)'
_computing_data_collection 'Xcalibur, (Oxford Diffraction, 2002)'
_computing_data_reduction 'CrysAlis RED, (Oxford Diffraction, 2002)'
_computing_molecular_graphics 'CAMERON (Watkin et al., 1996)'
_computing_publication_material 'CRYSTALS (Betteridge et al., 2003)'
_computing_structure_refinement 'CRYSTALS (Betteridge et al., 2003)'
_computing_structure_solution 'SHELXS 86 (Sheldrick, 1986)'
_diffrn_ambient_temperature 105
_diffrn_measured_fraction_theta_full 0.997
_diffrn_measured_fraction_theta_max 0.997
_diffrn_measurement_device_type 'Oxford Diffraction XCALIBUR'
_diffrn_measurement_method '\f & \w scans'
_diffrn_radiation_monochromator graphite
_diffrn_radiation_type 'Mo K\a'
_diffrn_radiation_wavelength 0.71073
_diffrn_reflns_av_R_equivalents 0.088
_diffrn_reflns_limit_h_max 10
_diffrn_reflns_limit_h_min -13
_diffrn_reflns_limit_k_max 18
_diffrn_reflns_limit_k_min -18
_diffrn_reflns_limit_l_max 27
_diffrn_reflns_limit_l_min -27
_diffrn_reflns_number 25361
_diffrn_reflns_theta_full 29.108
_diffrn_reflns_theta_max 29.108
_diffrn_reflns_theta_min 2.571
_diffrn_standards_number 0
_exptl_absorpt_coefficient_mu 0.510
_exptl_absorpt_correction_T_max 0.97
_exptl_absorpt_correction_T_min 0.92
_exptl_absorpt_correction_type multi-scan
_exptl_absorpt_process_details
;
[c.f. r.h. blessing, acta cryst. (1995), a51, 33-38]
;
_exptl_crystal_colour colorless
_exptl_crystal_density_diffrn 1.799
_exptl_crystal_description needle
_exptl_crystal_F_000 1472
_exptl_crystal_size_max 0.35
_exptl_crystal_size_mid 0.10
_exptl_crystal_size_min 0.05
_refine_diff_density_max 2.49
_refine_diff_density_min -1.39
_refine_ls_extinction_method None
_refine_ls_goodness_of_fit_ref 1.1102
_refine_ls_hydrogen_treatment constr
_refine_ls_matrix_type full
_refine_ls_number_parameters 305
_refine_ls_number_reflns 3152
_refine_ls_number_restraints 0
_refine_ls_R_factor_all 0.1705
_refine_ls_R_factor_gt 0.0985
_refine_ls_shift/su_max 0.000243
_refine_ls_structure_factor_coef F
_refine_ls_weighting_details
;
 Method, part 1, Chebychev polynomial, (Watkin, 1994, Prince, 1982) 
 [weight] = 1.0/[A~0~*T~0~(x)+A~1~*T~1~(x) ... +A~n-1~]*T~n-1~(x)] 
 where A~i~ are the Chebychev coefficients listed below and x= Fcalc/Fmax 
 Method = Robust Weighting (Prince, 1982) 
 W = [weight] * [1-(deltaF/6*sigmaF)^2^]^2^ 
 A~i~ are: 
 7.48 0.233 4.81 2.19 
;
_refine_ls_weighting_scheme calc
_refine_ls_wR_factor_all 0.1238
_refine_ls_wR_factor_gt 0.0985
_refine_ls_wR_factor_ref 0.0985
_reflns_limit_h_max 13
_reflns_limit_h_min -13
_reflns_limit_k_max 18
_reflns_limit_k_min 0
_reflns_limit_l_max 27
_reflns_limit_l_min 0
_reflns_number_gt 3152
_reflns_number_total 7186
_reflns_threshold_expression I>2.1\s(I)
_cod_data_source_file cg700971n-file004.cif
_cod_data_source_block Compd_2
_cod_depositor_comments
;
The following automatic conversions were performed:

'_symmetry_cell_setting' value 'Monoclinic' changed to 'monoclinic'
according to /home/saulius/struct/CIF-dictionaries/cif_core.dic
dictionary named 'cif_core.dic' version 2.4.1 from 2010-06-29.

Automatic conversion script
Id: cif_fix_values 1715 2011-07-08 13:25:40Z adriana 
;
_cod_original_sg_symbol_H-M 'P 1 21/c 1 '
_cod_original_formula_sum 'C20 H34 N4 O19 Zr1'
_cod_database_code 4503291

loop_
_symmetry_equiv_pos_as_xyz
x,y,z
-x,-y,-z
-x,y+1/2,-z+1/2
x,-y+1/2,z+1/2

loop_
_atom_site_label
_atom_site_type_symbol
_atom_site_fract_x
_atom_site_fract_y
_atom_site_fract_z
_atom_site_U_iso_or_equiv
_atom_site_occupancy
_atom_site_adp_type
_atom_site_refinement_flags_posn
O1 O 0.2489(7) 0.0650(5) 0.6249(4) 0.0305 1.0000 Uani .
O2 O 0.5014(7) 0.0310(6) 0.6318(4) 0.0384 1.0000 Uani .
O3 O 0.1780(8) -0.0471(6) 0.5453(4) 0.0372 1.0000 Uani .
O4 O 0.4603(9) -0.0949(6) 0.5600(5) 0.0464 1.0000 Uani .
O5 O 0.5135(8) 0.0407(6) 0.7630(5) 0.0362 1.0000 Uani .
O6 O 0.2812(8) 0.1227(6) 0.7542(4) 0.0330 1.0000 Uani .
O7 O 0.4948(9) -0.0483(7) 0.8539(5) 0.0548 1.0000 Uani .
O8 O 0.2366(9) 0.0380(7) 0.8417(5) 0.0512 1.0000 Uani .
O9 O 0.4172(8) 0.2174(7) 0.5879(4) 0.0408 1.0000 Uani .
O10 O 0.2675(7) 0.2661(5) 0.6680(3) 0.0264 1.0000 Uani .
O11 O 0.3129(11) 0.3217(13) 0.5077(6) 0.1011 1.0000 Uani .
O12 O 0.1650(9) 0.3851(6) 0.5994(5) 0.0447 1.0000 Uani .
O13 O 0.5063(10) 0.2530(7) 0.7671(5) 0.0484 1.0000 Uani .
O14 O 0.6358(7) 0.1746(5) 0.6871(4) 0.0311 1.0000 Uani .
O15 O 0.6941(13) 0.3355(8) 0.8216(6) 0.0804 1.0000 Uani .
O16 O 0.8289(11) 0.2538(10) 0.7314(7) 0.0830 1.0000 Uani .
O18 O 0.0987(14) 0.0932(12) 0.9310(8) 0.0459 0.5800 Uani .
O19 O 0.018(2) 0.1516(19) 0.8558(10) 0.0510 0.4200 Uani .
O20 O 0.2178(14) 0.5558(12) 0.6715(7) 0.0925 1.0000 Uani .
Zr1 Zr 0.41972(9) 0.14857(7) 0.68599(5) 0.0183 1.0000 Uani .
C1 C 0.2691(10) -0.0047(8) 0.5857(5) 0.0270 1.0000 Uani .
C2 C 0.4211(10) -0.0261(8) 0.5905(6) 0.0323 1.0000 Uani .
C3 C 0.4507(12) 0.0109(8) 0.8083(7) 0.0395 1.0000 Uani .
C4 C 0.3103(12) 0.0608(9) 0.8014(7) 0.0381 1.0000 Uani .
C5 C 0.3324(11) 0.2856(11) 0.5651(6) 0.0431 1.0000 Uani .
C6 C 0.2440(10) 0.3163(8) 0.6132(5) 0.0268 1.0000 Uani .
C7 C 0.6324(15) 0.2811(9) 0.7786(7) 0.0507 1.0000 Uani .
C8 C 0.7068(11) 0.2340(8) 0.7293(6) 0.0354 1.0000 Uani .
C9 C -0.0071(18) 0.4574(13) 0.7935(10) 0.0723 1.0000 Uani .
C10 C 0.1107(17) 0.5184(14) 0.8085(10) 0.0723 1.0000 Uani .
C11 C 0.0745(17) 0.3569(14) 0.8865(9) 0.0723 1.0000 Uani .
C12 C 0.2002(18) 0.4238(14) 0.9066(9) 0.0723 1.0000 Uani .
C13 C 0.1292(18) 0.3235(14) 0.7761(9) 0.0723 1.0000 Uani .
C14 C 0.2596(19) 0.3821(13) 0.8011(9) 0.0723 1.0000 Uani .
C15 C 0.721(2) 0.2441(16) 0.5485(10) 0.0841 1.0000 Uani .
C16 C 0.804(2) 0.3380(15) 0.5845(10) 0.0841 1.0000 Uani .
C17 C 0.602(2) 0.3275(15) 0.4513(11) 0.0841 1.0000 Uani .
C18 C 0.641(2) 0.4287(16) 0.4965(11) 0.0841 1.0000 Uani .
C19 C 0.825(2) 0.2818(16) 0.4587(11) 0.0841 1.0000 Uani .
C20 C 0.881(2) 0.3663(15) 0.4826(11) 0.0841 1.0000 Uani .
N1 N 0.0249(15) 0.3560(12) 0.8122(7) 0.0723 1.0000 Uani .
N2 N 0.2355(16) 0.4626(11) 0.8412(7) 0.0723 1.0000 Uani .
N3 N 0.7093(17) 0.2558(13) 0.4791(9) 0.0841 1.0000 Uani .
N4 N 0.8070(17) 0.4104(13) 0.5282(8) 0.0841 1.0000 Uani .
H11 H -0.0477 0.3204 0.8008 0.0723 1.0000 Uiso R
H21 H 0.3070 0.4995 0.8509 0.0650 1.0000 Uiso R
H31 H 0.6813 0.2005 0.4604 0.1102 1.0000 Uiso R
H41 H 0.8445 0.4650 0.5437 0.1102 1.0000 Uiso R
H91 H -0.0737 0.4807 0.8181 0.0650 1.0000 Uiso R
H92 H -0.0471 0.4597 0.7450 0.0650 1.0000 Uiso R
H101 H 0.0960 0.5704 0.8389 0.0650 1.0000 Uiso R
H102 H 0.1254 0.5468 0.7667 0.0650 1.0000 Uiso R
H111 H 0.0011 0.3813 0.9062 0.0650 1.0000 Uiso R
H112 H 0.0989 0.2909 0.9029 0.0650 1.0000 Uiso R
H121 H 0.1776 0.4808 0.9306 0.0650 1.0000 Uiso R
H122 H 0.2754 0.3884 0.9356 0.0650 1.0000 Uiso R
H131 H 0.1496 0.2549 0.7866 0.0650 1.0000 Uiso R
H132 H 0.0949 0.3311 0.7274 0.0650 1.0000 Uiso R
H141 H 0.3334 0.3401 0.8249 0.0650 1.0000 Uiso R
H142 H 0.2849 0.4109 0.7618 0.0650 1.0000 Uiso R
H151 H 0.6310 0.2439 0.5591 0.1101 1.0000 Uiso R
H152 H 0.7672 0.1830 0.5639 0.1100 1.0000 Uiso R
H161 H 0.7627 0.3654 0.6194 0.1100 1.0000 Uiso R
H162 H 0.8989 0.3196 0.6039 0.1101 1.0000 Uiso R
H171 H 0.5121 0.3030 0.4550 0.1101 1.0000 Uiso R
H172 H 0.6008 0.3415 0.4040 0.1100 1.0000 Uiso R
H181 H 0.5936 0.4300 0.5329 0.1101 1.0000 Uiso R
H182 H 0.6214 0.4875 0.4692 0.1100 1.0000 Uiso R
H191 H 0.8933 0.2318 0.4759 0.1102 1.0000 Uiso R
H192 H 0.8048 0.2819 0.4094 0.1102 1.0000 Uiso R
H201 H 0.9763 0.3574 0.5059 0.1102 1.0000 Uiso R
H202 H 0.8756 0.4091 0.4437 0.1102 1.0000 Uiso R
O170 O -0.0002(6) 0.1429(6) 0.5704(6) 0.0676 0.5000 Uani .
O171 O 0.0131(6) 0.1528(6) 0.5483(6) 0.0676 0.5000 Uani .

loop_
_atom_site_aniso_label
_atom_site_aniso_U_11
_atom_site_aniso_U_22
_atom_site_aniso_U_33
_atom_site_aniso_U_23
_atom_site_aniso_U_13
_atom_site_aniso_U_12
O1 0.017(3) 0.029(4) 0.044(5) -0.005(3) 0.005(3) 0.000(3)
O2 0.018(3) 0.035(4) 0.061(5) -0.027(4) 0.006(3) -0.003(3)
O3 0.030(4) 0.040(5) 0.037(4) -0.006(4) -0.003(3) -0.017(3)
O4 0.042(5) 0.038(5) 0.067(6) -0.029(4) 0.028(4) -0.010(4)
O5 0.029(4) 0.023(4) 0.055(6) 0.009(4) 0.007(4) 0.005(3)
O6 0.034(4) 0.037(5) 0.032(4) 0.006(3) 0.016(3) 0.014(3)
O7 0.042(5) 0.045(5) 0.074(7) 0.038(5) 0.006(5) 0.013(4)
O8 0.043(5) 0.058(6) 0.061(6) 0.034(5) 0.027(4) 0.015(4)
O9 0.032(4) 0.068(6) 0.026(4) -0.003(4) 0.014(3) 0.016(4)
O10 0.031(4) 0.026(4) 0.023(3) -0.001(3) 0.006(3) 0.011(3)
O11 0.043(5) 0.204(16) 0.060(7) 0.082(9) 0.022(5) 0.037(8)
O12 0.035(4) 0.034(4) 0.053(5) 0.009(4) -0.013(4) 0.007(4)
O13 0.060(6) 0.038(5) 0.040(5) -0.017(4) -0.001(4) 0.012(4)
O14 0.028(4) 0.036(4) 0.027(4) -0.007(3) 0.001(3) -0.017(3)
O15 0.098(9) 0.049(7) 0.072(7) -0.038(6) -0.029(6) 0.002(6)
O16 0.050(6) 0.095(9) 0.102(9) -0.019(8) 0.012(6) -0.054(6)
O18 0.032(7) 0.053(9) 0.054(9) -0.005(8) 0.011(7) 0.001(7)
O19 0.045(11) 0.060(13) 0.048(12) 0.017(12) 0.011(9) 0.005(12)
O20 0.077(9) 0.118(11) 0.079(9) 0.010(8) 0.011(7) 0.006(8)
Zr1 0.0135(3) 0.0177(4) 0.0233(4) -0.0064(5) 0.0034(3) 0.0034(5)
C1 0.018(4) 0.038(6) 0.024(5) -0.008(5) 0.005(4) 0.001(4)
C2 0.019(5) 0.030(6) 0.052(7) -0.018(5) 0.018(5) -0.006(4)
C3 0.031(6) 0.025(6) 0.059(8) 0.012(5) 0.003(6) -0.003(5)
C4 0.032(6) 0.032(6) 0.049(7) 0.012(5) 0.005(5) 0.002(5)
C5 0.022(5) 0.084(10) 0.022(5) 0.015(6) 0.002(4) 0.004(6)
C6 0.024(5) 0.026(5) 0.026(5) 0.005(4) -0.003(4) -0.006(4)
C7 0.064(9) 0.023(6) 0.045(7) -0.012(5) -0.029(6) 0.003(6)
C8 0.031(5) 0.024(5) 0.044(6) 0.004(5) -0.008(5) -0.014(4)
C9 0.0754(18) 0.0754(18) 0.0754(18) 0.0254(18) 0.0368(18) 0.0254(18)
C10 0.0754(18) 0.0754(18) 0.0754(18) 0.0254(18) 0.0368(18) 0.0254(18)
C11 0.0754(18) 0.0754(18) 0.0754(18) 0.0254(18) 0.0368(18) 0.0254(18)
C12 0.0754(18) 0.0754(18) 0.0754(18) 0.0254(18) 0.0368(18) 0.0254(18)
C13 0.0754(18) 0.0754(18) 0.0754(18) 0.0254(18) 0.0368(18) 0.0254(18)
C14 0.0754(18) 0.0754(18) 0.0754(18) 0.0254(18) 0.0368(18) 0.0254(18)
C15 0.0839(16) 0.0839(16) 0.0839(16) -0.0017(16) 0.0178(16) -0.0017(16)
C16 0.0839(16) 0.0839(16) 0.0839(16) -0.0017(16) 0.0178(16) -0.0017(16)
C17 0.0839(16) 0.0839(16) 0.0839(16) -0.0017(16) 0.0178(16) -0.0017(16)
C18 0.0839(16) 0.0839(16) 0.0839(16) -0.0017(16) 0.0178(16) -0.0017(16)
C19 0.0839(16) 0.0839(16) 0.0839(16) -0.0017(16) 0.0178(16) -0.0017(16)
C20 0.0839(16) 0.0839(16) 0.0839(16) -0.0017(16) 0.0178(16) -0.0017(16)
N1 0.0754(18) 0.0754(18) 0.0754(18) 0.0254(18) 0.0368(18) 0.0254(18)
N2 0.0754(18) 0.0754(18) 0.0754(18) 0.0254(18) 0.0368(18) 0.0254(18)
N3 0.0839(16) 0.0839(16) 0.0839(16) -0.0017(16) 0.0178(16) -0.0017(16)
N4 0.0839(16) 0.0839(16) 0.0839(16) -0.0017(16) 0.0178(16) -0.0017(16)
O170 0.069(3) 0.069(3) 0.069(3) 0.012(3) 0.025(3) 0.012(3)
O171 0.069(3) 0.069(3) 0.069(3) 0.012(3) 0.025(3) 0.012(3)

loop_
_atom_type_symbol
_atom_type_scat_dispersion_real
_atom_type_scat_dispersion_imag
_atom_type_scat_Cromer_Mann_a1
_atom_type_scat_Cromer_Mann_b1
_atom_type_scat_Cromer_Mann_a2
_atom_type_scat_Cromer_Mann_b2
_atom_type_scat_Cromer_Mann_a3
_atom_type_scat_Cromer_Mann_b3
_atom_type_scat_Cromer_Mann_a4
_atom_type_scat_Cromer_Mann_b4
_atom_type_scat_Cromer_Mann_c
_atom_type_scat_source
C 0.0033 0.0016 2.3100 20.8439 1.0200 10.2075 1.5886 0.5687 0.8650 51.6512 0.2156 'International Tables Vol C 4.2.6.8 and 6.1.1.4'
H 0.0000 0.0000 0.4930 10.5109 0.3229 26.1257 0.1402 3.1424 0.0408 57.7998 0.0030 'International Tables Vol C 4.2.6.8 and 6.1.1.4'
N 0.0061 0.0033 12.2126 0.0057 3.1322 9.8933 2.0125 28.9975 1.1663 0.5826 -11.5290 'International Tables Vol C 4.2.6.8 and 6.1.1.4'
O 0.0106 0.0060 3.0485 13.2771 2.2868 5.7011 1.5463 0.3239 0.8670 32.9089 0.2508 'International Tables Vol C 4.2.6.8 and 6.1.1.4'
Zr -2.9673 0.5597 17.8765 1.2762 10.9480 11.9160 5.4173 0.1176 3.6572 87.6627 2.0693 'International Tables Vol C 4.2.6.8 and 6.1.1.4'

loop_
_geom_angle_atom_site_label_1
_geom_angle_atom_site_label_2
_geom_angle_atom_site_label_3
_geom_angle
_geom_angle_publ_flag
Zr1 O1 C1 121.5(6) yes
Zr1 O2 C2 121.2(6) yes
Zr1 O5 C3 121.1(7) yes
Zr1 O6 C4 121.0(7) yes
Zr1 O9 C5 120.7(7) yes
Zr1 O10 C6 121.5(7) yes
Zr1 O13 C7 122.1(9) yes
Zr1 O14 C8 120.7(8) yes
O2 Zr1 O13 135.7(3) yes
O2 Zr1 O6 123.6(3) yes
O13 Zr1 O6 80.4(4) yes
O2 Zr1 O5 73.5(3) yes
O13 Zr1 O5 82.8(3) yes
O6 Zr1 O5 71.1(3) yes
O2 Zr1 O9 78.0(3) yes
O13 Zr1 O9 108.6(4) yes
O6 Zr1 O9 139.4(3) yes
O5 Zr1 O9 147.8(3) yes
O2 Zr1 O1 70.7(3) yes
O13 Zr1 O1 152.2(3) yes
O6 Zr1 O1 75.3(3) yes
O5 Zr1 O1 101.8(3) yes
O9 Zr1 O1 82.3(3) yes
O2 Zr1 O14 69.2(3) yes
O13 Zr1 O14 70.5(3) yes
O6 Zr1 O14 141.7(3) yes
O5 Zr1 O14 80.7(3) yes
O9 Zr1 O14 75.3(3) yes
O2 Zr1 O10 140.9(3) yes
O13 Zr1 O10 77.8(3) yes
O6 Zr1 O10 72.9(3) yes
O5 Zr1 O10 141.4(3) yes
O9 Zr1 O10 70.7(3) yes
O1 Zr1 O14 137.2(3) yes
O1 Zr1 O10 82.1(3) yes
O14 Zr1 O10 122.2(3) yes
O1 C1 O3 124.4(9) yes
O1 C1 C2 113.3(8) yes
O3 C1 C2 122.1(9) yes
C1 C2 O2 113.1(8) yes
C1 C2 O4 122.4(9) yes
O2 C2 O4 124.4(9) yes
O5 C3 O7 126.2(11) yes
O5 C3 C4 112.2(10) yes
O7 C3 C4 121.6(12) yes
C3 C4 O6 114.5(10) yes
C3 C4 O8 119.3(10) yes
O6 C4 O8 126.2(11) yes
O9 C5 O11 125.6(13) yes
O9 C5 C6 114.1(9) yes
O11 C5 C6 120.2(12) yes
C5 C6 O10 112.9(9) yes
C5 C6 O12 120.6(10) yes
O10 C6 O12 126.4(11) yes
O13 C7 O15 129.5(16) yes
O13 C7 C8 111.2(9) yes
O15 C7 C8 119.3(14) yes
C7 C8 O14 115.4(10) yes
C7 C8 O16 120.8(11) yes
O14 C8 O16 123.8(13) yes
C10 C9 N1 112.4(15) yes
C10 C9 H91 109.3 no
N1 C9 H91 108.4 no
C10 C9 H92 109.1 no
N1 C9 H92 108.1 no
H91 C9 H92 109.5 no
C9 C10 N2 111.6(15) yes
C9 C10 H101 109.1 no
N2 C10 H101 109.0 no
C9 C10 H102 109.4 no
N2 C10 H102 108.3 no
H101 C10 H102 109.5 no
C12 C11 N1 109.9(14) yes
C12 C11 H111 109.8 no
N1 C11 H111 108.0 no
C12 C11 H112 109.6 no
N1 C11 H112 109.9 no
H111 C11 H112 109.5 no
C11 C12 N2 108.2(15) yes
C11 C12 H121 109.9 no
N2 C12 H121 106.3 no
C11 C12 H122 109.8 no
N2 C12 H122 113.1 no
H121 C12 H122 109.5 no
C14 C13 N1 109.2(16) yes
C14 C13 H131 108.3 no
N1 C13 H131 108.6 no
C14 C13 H132 111.1 no
N1 C13 H132 110.1 no
H131 C13 H132 109.5 no
C13 C14 N2 110.7(14) yes
C13 C14 H141 110.7 no
N2 C14 H141 112.5 no
C13 C14 H142 107.8 no
N2 C14 H142 105.3 no
H141 C14 H142 109.5 no
C16 C15 N3 106.3(17) yes
C16 C15 H151 108.2 no
N3 C15 H151 110.8 no
C16 C15 H152 112.3 no
N3 C15 H152 110.3 no
H151 C15 H152 109.0 no
C15 C16 N4 106.1(15) yes
C15 C16 H161 111.8 no
N4 C16 H161 112.3 no
C15 C16 H162 109.5 no
N4 C16 H162 106.8 no
H161 C16 H162 110.2 no
C18 C17 N3 106.4(15) yes
C18 C17 H171 110.7 no
N3 C17 H171 110.4 no
C18 C17 H172 109.0 no
N3 C17 H172 110.3 no
H171 C17 H172 109.9 no
C17 C18 N4 100.5(15) yes
C17 C18 H181 109.8 no
N4 C18 H181 109.5 no
C17 C18 H182 112.6 no
N4 C18 H182 113.8 no
H181 C18 H182 110.3 no
C20 C19 N3 115.7(20) yes
C20 C19 H191 106.3 no
N3 C19 H191 106.4 no
C20 C19 H192 110.3 no
N3 C19 H192 108.2 no
H191 C19 H192 109.7 no
C19 C20 N4 111.3(19) yes
C19 C20 H201 110.7 no
N4 C20 H201 109.5 no
C19 C20 H202 106.7 no
N4 C20 H202 108.9 no
H201 C20 H202 109.8 no
C13 N1 C11 113.3(13) yes
C13 N1 C9 107.3(13) yes
C11 N1 C9 105.2(15) yes
C13 N1 H11 110.4 no
C11 N1 H11 110.2 no
C9 N1 H11 110.2 no
C12 N2 C10 103.0(12) yes
C12 N2 C14 109.1(13) yes
C10 N2 C14 112.2(15) yes
C12 N2 H21 110.3 no
C10 N2 H21 111.8 no
C14 N2 H21 110.1 no
C17 N3 C15 110.3(17) yes
C17 N3 C19 108.2(17) yes
C15 N3 C19 117.0(18) yes
C17 N3 H31 106.2 no
C15 N3 H31 106.6 no
C19 N3 H31 108.0 no
C16 N4 C20 108.0(16) yes
C16 N4 C18 101.6(15) yes
C20 N4 C18 115.6(15) yes
C16 N4 H41 111.9 no
C20 N4 H41 110.5 no
C18 N4 H41 109.0 no

loop_
_geom_bond_atom_site_label_1
_geom_bond_atom_site_label_2
_geom_bond_distance
_geom_bond_publ_flag
O1 Zr1 2.185(7) yes
O1 C1 1.283(13) yes
O2 Zr1 2.200(7) yes
O2 C2 1.280(13) yes
O3 C1 1.221(12) yes
O4 C2 1.234(13) yes
O5 Zr1 2.190(8) yes
O5 C3 1.289(15) yes
O6 Zr1 2.191(7) yes
O6 C4 1.257(14) yes
O7 C3 1.228(14) yes
O8 C4 1.254(14) yes
O9 Zr1 2.186(8) yes
O9 C5 1.272(15) yes
O10 Zr1 2.183(7) yes
O10 C6 1.276(12) yes
O11 C5 1.233(15) yes
O12 C6 1.217(13) yes
O13 Zr1 2.194(9) yes
O13 C7 1.287(17) yes
O14 Zr1 2.184(7) yes
O14 C8 1.270(12) yes
O15 C7 1.201(14) yes
O16 C8 1.242(15) yes
C1 C2 1.528(13) yes
C3 C4 1.537(16) yes
C5 C6 1.514(16) yes
C7 C8 1.51(2) yes
C9 C10 1.42(3) yes
C9 N1 1.45(2) yes
C9 H91 0.970 no
C9 H92 0.970 no
C10 N2 1.48(2) yes
C10 H101 0.970 no
C10 H102 0.970 no
C11 C12 1.53(3) yes
C11 N1 1.47(2) yes
C11 H111 0.970 no
C11 H112 0.970 no
C12 N2 1.54(2) yes
C12 H121 0.970 no
C12 H122 0.970 no
C13 C14 1.51(3) yes
C13 N1 1.47(2) yes
C13 H131 0.970 no
C13 H132 0.970 no
C14 N2 1.42(2) yes
C14 H141 0.970 no
C14 H142 0.970 no
C15 C16 1.61(3) yes
C15 N3 1.39(3) yes
C15 H151 0.970 no
C15 H152 0.969 no
C16 N4 1.51(3) yes
C16 H161 0.971 no
C16 H162 0.970 no
C17 C18 1.65(3) yes
C17 N3 1.47(2) yes
C17 H171 0.974 no
C17 H172 0.972 no
C18 N4 1.65(2) yes
C18 H181 0.963 no
C18 H182 0.968 no
C19 C20 1.32(3) yes
C19 N3 1.36(2) yes
C19 H191 0.968 no
C19 H192 0.970 no
C20 N4 1.44(2) yes
C20 H201 0.967 no
C20 H202 0.970 no
N1 H11 0.860 no
N2 H21 0.860 no
N3 H31 0.861 no
N4 H41 0.860 no

loop_
_geom_hbond_atom_site_label_D
_geom_hbond_atom_site_label_H
_geom_hbond_atom_site_label_A
_geom_hbond_site_symmetry_A
_geom_hbond_angle_DHA
_geom_hbond_distance_DH
_geom_hbond_distance_HA
_geom_hbond_distance_DA
_geom_hbond_publ_flag
N1 H11 O16 1_455 148 0.86 1.88 2.64(2) yes
N2 H21 O2 3_656 156 0.86 1.92 2.726(18) yes
N3 H31 O4 2_656 150 0.86 1.99 2.78(2) yes
N4 H41 O18 3_656 171 0.86 1.87 2.725(2) yes
